data_4327037
loop_
_publ_author_name
'Andrew D. Schwarz'
'Ainara Nova'
'Eric Clot'
'Philip Mountford'

_publ_contact_author
;
 Prof P. Mountford           
 Chemistry Research Laboratory
 Mansfield Road
 Oxford
 OX1 3TA
 UK
;
_publ_contact_author_email Philip.Mountford@chem.ox.ac.uk
_publ_contact_author_fax '+44 1865 285141'
_publ_contact_author_phone '+44 1865 285140'
_publ_section_title
;
 Titanium tert-Butoxyimido Compounds
;
_journal_name_full 'Inorganic Chemistry'
_journal_page_first 12155
_journal_page_last 12171
_journal_paper_doi 10.1021/ic201896q
_journal_volume 50
_journal_year 2011
_chemical_absolute_configuration ad
_chemical_formula_moiety 'C10 H24 Cl2 N4 O1 Ti1'
_chemical_formula_sum 'C10 H24 Cl2 N4 O Ti'
_chemical_formula_weight 335.13
_chemical_name_systematic
;
Ti(NOtBu)(Me3[6]aneN3)Cl2
;
_space_group_IT_number 19
_symmetry_cell_setting orthorhombic
_symmetry_space_group_name_Hall 'P 2ac 2ab'
_symmetry_space_group_name_H-M 'P 21 21 21'
_atom_sites_solution_hydrogens geom
_atom_sites_solution_primary direct
_atom_sites_solution_secondary difmap
_cell_angle_alpha 90
_cell_angle_beta 90
_cell_angle_gamma 90
_cell_formula_units_Z 4
_cell_length_a 7.0669(2)
_cell_length_b 12.7144(3)
_cell_length_c 18.4571(5)
_cell_measurement_reflns_used 3817
_cell_measurement_temperature 150
_cell_measurement_theta_max 26
_cell_measurement_theta_min 5
_cell_volume 1658.40(8)
_computing_cell_refinement 'DENZO/SCALEPACK (Otwinowski & Minor, 1997)'
_computing_data_collection 'COLLECT (Nonius, 2001).'
_computing_data_reduction 'DENZO/SCALEPACK (Otwinowski & Minor, 1997)'
_computing_molecular_graphics 'CAMERON (Watkin et al., 1996)'
_computing_publication_material 'CRYSTALS (Betteridge et al., 2003)'
_computing_structure_refinement 'CRYSTALS (Betteridge et al., 2003)'
_computing_structure_solution 'SIR92 (Altomare et al., 1994)'
_diffrn_ambient_temperature 150
_diffrn_measured_fraction_theta_full 0.979
_diffrn_measured_fraction_theta_max 0.979
_diffrn_measurement_device Area
_diffrn_measurement_device_type 'Nonius KappaCCD'
_diffrn_measurement_method \w
_diffrn_radiation_monochromator graphite
_diffrn_radiation_type 'Mo K\a'
_diffrn_radiation_wavelength 0.71073
_diffrn_reflns_av_R_equivalents 0.045
_diffrn_reflns_limit_h_max 7
_diffrn_reflns_limit_h_min -8
_diffrn_reflns_limit_k_max 15
_diffrn_reflns_limit_k_min -15
_diffrn_reflns_limit_l_max 22
_diffrn_reflns_limit_l_min -22
_diffrn_reflns_number 8337
_diffrn_reflns_theta_full 25.468
_diffrn_reflns_theta_max 25.468
_diffrn_reflns_theta_min 5.277
_diffrn_standards_number 0
_exptl_absorpt_coefficient_mu 0.834
_exptl_absorpt_correction_T_max 0.96
_exptl_absorpt_correction_T_min 0.96
_exptl_absorpt_correction_type multi-scan
_exptl_absorpt_process_details 'DENZO/SCALEPACK (Otwinowski & Minor, 1997)'
_exptl_crystal_colour pink
_exptl_crystal_density_diffrn 1.342
_exptl_crystal_description plate
_exptl_crystal_F_000 704
_exptl_crystal_size_max 0.400
_exptl_crystal_size_mid 0.050
_exptl_crystal_size_min 0.050
_refine_diff_density_max 0.19
_refine_diff_density_min -0.29
_refine_ls_abs_structure_details 'Flack (1983), 1252 Friedel-pairs'
_refine_ls_abs_structure_Flack 0.00(4)
_refine_ls_extinction_method none
_refine_ls_goodness_of_fit_ref 1.0571
_refine_ls_hydrogen_treatment none
_refine_ls_matrix_type full
_refine_ls_number_parameters 164
_refine_ls_number_reflns 2451
_refine_ls_number_restraints 0
_refine_ls_R_factor_all 0.0466
_refine_ls_R_factor_gt 0.0360
_refine_ls_shift/su_max 0.0005844
_refine_ls_shift/su_mean 0.0000262
_refine_ls_structure_factor_coef F
_refine_ls_weighting_details
;
 Method, part 1, Chebychev polynomial, (Watkin, 1994, Prince, 1982) 
 [weight] = 1.0/[A~0~*T~0~(x)+A~1~*T~1~(x) ... +A~n-1~]*T~n-1~(x)] 
 where A~i~ are the Chebychev coefficients listed below and x= Fcalc/Fmax 
 Method = Robust Weighting (Prince, 1982) 
 W = [weight] * [1-(deltaF/6*sigmaF)^2^]^2^ 
 A~i~ are: 
 0.723 0.143 0.512 
;
_refine_ls_weighting_scheme calc
_refine_ls_wR_factor_all 0.0450
_refine_ls_wR_factor_gt 0.0388
_refine_ls_wR_factor_ref 0.0378
_reflns_limit_h_max 8
_reflns_limit_h_min -8
_reflns_limit_k_max 15
_reflns_limit_k_min 0
_reflns_limit_l_max 22
_reflns_limit_l_min 0
_reflns_number_gt 2594
_reflns_number_total 2999
_reflns_threshold_expression I>2.0\s(I)
_oxford_diffrn_Wilson_B_factor 3.19
_oxford_diffrn_Wilson_scale 5.24
_oxford_refine_ls_r_factor_ref 0.0333
_oxford_refine_ls_scale 0.4200(8)
_oxford_reflns_number_all 2999
_oxford_reflns_threshold_expression_ref I>3.0\s(I)
_cod_data_source_file ic201896q_si_002_05.cif
_cod_data_source_block COMPOUND_4
_cod_original_sg_symbol_H-M 'P 21 21 21 '
_cod_original_formula_sum 'C10 H24 Cl2 N4 O1 Ti1'
_cod_database_code 4327037

loop_
_symmetry_equiv_pos_as_xyz
x,y,z
x+1/2,-y+1/2,-z
-x,y+1/2,-z+1/2
-x+1/2,-y,z+1/2

loop_
_atom_site_label
_atom_site_type_symbol
_atom_site_fract_x
_atom_site_fract_y
_atom_site_fract_z
_atom_site_U_iso_or_equiv
_atom_site_occupancy
_atom_site_adp_type
_atom_site_refinement_flags_posn
Ti1 Ti 0.48185(6) 0.57390(4) 0.33475(3) 0.0294 1.0000 Uani .
Cl1 Cl 0.31280(12) 0.72551(7) 0.37006(4) 0.0479 1.0000 Uani .
Cl2 Cl 0.31504(12) 0.51118(7) 0.23223(4) 0.0459 1.0000 Uani .
N1 N 0.4386(4) 0.4837(2) 0.39964(13) 0.0381 1.0000 Uani .
N2 N 0.7517(3) 0.6501(2) 0.37375(13) 0.0347 1.0000 Uani .
N3 N 0.6810(4) 0.6693(2) 0.25155(12) 0.0354 1.0000 Uani .
N4 N 0.7598(3) 0.5064(2) 0.29780(13) 0.0343 1.0000 Uani .
O1 O 0.4272(4) 0.39927(18) 0.44587(13) 0.0569 1.0000 Uani .
C1 C 0.3594(5) 0.4269(3) 0.51930(15) 0.0436 1.0000 Uani .
C2 C 0.3589(8) 0.3221(3) 0.5580(2) 0.0692 1.0000 Uani .
C3 C 0.4962(7) 0.5032(4) 0.55283(18) 0.0640 1.0000 Uani .
C4 C 0.1641(6) 0.4727(4) 0.5139(2) 0.0693 1.0000 Uani .
C5 C 0.8590(4) 0.5540(3) 0.35987(16) 0.0394 1.0000 Uani .
C6 C 0.7727(4) 0.7224(3) 0.31218(16) 0.0391 1.0000 Uani .
C7 C 0.7819(4) 0.5732(3) 0.23381(16) 0.0382 1.0000 Uani .
C8 C 0.7982(5) 0.6991(3) 0.44380(19) 0.0521 1.0000 Uani .
C9 C 0.6512(6) 0.7378(3) 0.1888(2) 0.0552 1.0000 Uani .
C10 C 0.8158(6) 0.3979(3) 0.2862(2) 0.0581 1.0000 Uani .
H21 H 0.3169 0.3300 0.6066 0.0874 1.0000 Uiso R
H22 H 0.4830 0.2934 0.5578 0.0874 1.0000 Uiso R
H23 H 0.2756 0.2763 0.5328 0.0874 1.0000 Uiso R
H31 H 0.4541 0.5219 0.6000 0.0752 1.0000 Uiso R
H32 H 0.6172 0.4710 0.5560 0.0752 1.0000 Uiso R
H33 H 0.5047 0.5646 0.5236 0.0752 1.0000 Uiso R
H41 H 0.1213 0.4907 0.5611 0.0853 1.0000 Uiso R
H42 H 0.1648 0.5337 0.4842 0.0853 1.0000 Uiso R
H43 H 0.0817 0.4216 0.4935 0.0853 1.0000 Uiso R
H51 H 0.9869 0.5694 0.3482 0.0486 1.0000 Uiso R
H52 H 0.8551 0.5085 0.4007 0.0486 1.0000 Uiso R
H61 H 0.7104 0.7870 0.3221 0.0474 1.0000 Uiso R
H62 H 0.9026 0.7355 0.3025 0.0474 1.0000 Uiso R
H71 H 0.9118 0.5869 0.2245 0.0455 1.0000 Uiso R
H72 H 0.7267 0.5406 0.1926 0.0455 1.0000 Uiso R
H81 H 0.7244 0.7610 0.4496 0.0655 1.0000 Uiso R
H82 H 0.9287 0.7168 0.4451 0.0655 1.0000 Uiso R
H83 H 0.7705 0.6513 0.4819 0.0655 1.0000 Uiso R
H91 H 0.5928 0.6994 0.1508 0.0706 1.0000 Uiso R
H92 H 0.7700 0.7640 0.1728 0.0706 1.0000 Uiso R
H93 H 0.5723 0.7949 0.2025 0.0706 1.0000 Uiso R
H101 H 0.7497 0.3697 0.2459 0.0713 1.0000 Uiso R
H102 H 0.9482 0.3946 0.2774 0.0713 1.0000 Uiso R
H103 H 0.7862 0.3583 0.3284 0.0713 1.0000 Uiso R

loop_
_atom_site_aniso_label
_atom_site_aniso_U_11
_atom_site_aniso_U_22
_atom_site_aniso_U_33
_atom_site_aniso_U_23
_atom_site_aniso_U_13
_atom_site_aniso_U_12
Ti1 0.0257(2) 0.0371(2) 0.0254(2) -0.0005(2) -0.0002(2) -0.0013(2)
Cl1 0.0423(4) 0.0513(5) 0.0500(4) -0.0049(4) 0.0073(4) 0.0099(4)
Cl2 0.0421(4) 0.0594(5) 0.0363(4) -0.0040(4) -0.0104(3) -0.0060(4)
N1 0.0465(15) 0.0406(14) 0.0272(12) 0.0061(11) 0.0021(10) -0.0063(11)
N2 0.0322(11) 0.0394(14) 0.0324(12) -0.0035(11) -0.0020(10) -0.0021(11)
N3 0.0337(12) 0.0406(14) 0.0320(13) 0.0052(10) 0.0018(11) 0.0023(11)
N4 0.0308(12) 0.0356(13) 0.0366(13) -0.0016(11) -0.0021(10) 0.0031(10)
O1 0.094(2) 0.0392(13) 0.0377(12) 0.0063(10) 0.0098(13) 0.0036(12)
C1 0.0498(18) 0.0523(18) 0.0288(14) 0.0056(15) 0.0009(13) 0.0009(17)
C2 0.094(3) 0.059(2) 0.054(2) 0.0218(19) 0.002(2) 0.000(2)
C3 0.071(2) 0.082(3) 0.0389(17) 0.0018(18) -0.002(2) -0.013(3)
C4 0.054(2) 0.098(3) 0.056(2) 0.022(2) 0.0023(19) 0.010(2)
C5 0.0313(14) 0.0457(18) 0.0412(16) -0.0017(13) -0.0082(12) 0.0033(13)
C6 0.0363(15) 0.0384(16) 0.0425(17) 0.0031(13) 0.0025(13) -0.0055(13)
C7 0.0326(14) 0.0465(16) 0.0356(14) -0.0022(15) 0.0087(12) 0.0032(14)
C8 0.0444(19) 0.065(2) 0.0475(19) -0.0142(17) -0.0072(16) -0.0124(17)
C9 0.059(2) 0.060(2) 0.0461(19) 0.0166(16) 0.0010(17) -0.0004(18)
C10 0.052(2) 0.044(2) 0.078(3) -0.0106(17) -0.0049(19) 0.0085(16)

loop_
_atom_type_symbol
_atom_type_scat_dispersion_real
_atom_type_scat_dispersion_imag
_atom_type_scat_Cromer_Mann_a1
_atom_type_scat_Cromer_Mann_b1
_atom_type_scat_Cromer_Mann_a2
_atom_type_scat_Cromer_Mann_b2
_atom_type_scat_Cromer_Mann_a3
_atom_type_scat_Cromer_Mann_b3
_atom_type_scat_Cromer_Mann_a4
_atom_type_scat_Cromer_Mann_b4
_atom_type_scat_Cromer_Mann_c
_atom_type_scat_source
C 0.0033 0.0016 2.3100 20.8439 1.0200 10.2075 1.5886 0.5687 0.8650 51.6512 0.2156 'International Tables Vol C 4.2.6.8 and 6.1.1.4'
H 0.0000 0.0000 0.4930 10.5109 0.3229 26.1257 0.1402 3.1424 0.0408 57.7998 0.0030 'International Tables Vol C 4.2.6.8 and 6.1.1.4'
Cl 0.1484 0.1585 11.4604 0.0104 7.1964 1.1662 6.2556 18.5194 1.6455 47.7784 -9.5574 'International Tables Vol C 4.2.6.8 and 6.1.1.4'
Ti 0.2776 0.4457 9.7595 7.8508 7.3558 0.5000 1.6991 35.6338 1.9021 116.1050 1.2807 'International Tables Vol C 4.2.6.8 and 6.1.1.4'
N 0.0061 0.0033 12.2126 0.0057 3.1322 9.8933 2.0125 28.9975 1.1663 0.5826 -11.5290 'International Tables Vol C 4.2.6.8 and 6.1.1.4'
O 0.0106 0.0060 3.0485 13.2771 2.2868 5.7011 1.5463 0.3239 0.8670 32.9089 0.2508 'International Tables Vol C 4.2.6.8 and 6.1.1.4'

loop_
_geom_angle_atom_site_label_1
_geom_angle_atom_site_label_2
_geom_angle_atom_site_label_3
_geom_angle
_geom_angle_publ_flag
Cl1 Ti1 Cl2 104.11(4) yes
Cl1 Ti1 N1 105.52(9) yes
Cl2 Ti1 N1 104.39(9) yes
Cl1 Ti1 N2 89.37(7) yes
Cl2 Ti1 N2 145.10(7) yes
N1 Ti1 N2 102.62(11) yes
Cl1 Ti1 N3 93.46(6) yes
Cl2 Ti1 N3 87.20(6) yes
N1 Ti1 N3 154.24(11) yes
N2 Ti1 N3 59.59(9) yes
Cl1 Ti1 N4 146.89(7) yes
Cl2 Ti1 N4 93.66(7) yes
N1 Ti1 N4 96.55(12) yes
N2 Ti1 N4 61.50(9) yes
N3 Ti1 N4 59.28(9) yes
Ti1 N1 O1 169.5(2) yes
Ti1 N2 C5 91.35(16) yes
Ti1 N2 C6 96.17(17) yes
C5 N2 C6 109.6(2) yes
Ti1 N2 C8 130.6(2) yes
C5 N2 C8 113.1(3) yes
C6 N2 C8 113.1(3) yes
Ti1 N3 C6 90.21(15) yes
Ti1 N3 C7 90.38(16) yes
C6 N3 C7 110.1(2) yes
Ti1 N3 C9 136.0(2) yes
C6 N3 C9 113.3(3) yes
C7 N3 C9 113.1(3) yes
Ti1 N4 C5 91.31(16) yes
Ti1 N4 C7 96.69(16) yes
C5 N4 C7 109.8(2) yes
Ti1 N4 C10 130.2(2) yes
C5 N4 C10 112.0(3) yes
C7 N4 C10 113.8(3) yes
N1 O1 C1 113.7(2) yes
O1 C1 C2 103.0(3) yes
O1 C1 C3 108.8(3) yes
C2 C1 C3 112.1(3) yes
O1 C1 C4 109.2(3) yes
C2 C1 C4 111.8(3) yes
C3 C1 C4 111.6(4) yes
C1 C2 H21 110.8 no
C1 C2 H22 109.6 no
H21 C2 H22 109.5 no
C1 C2 H23 108.1 no
H21 C2 H23 109.5 no
H22 C2 H23 109.5 no
C1 C3 H31 109.7 no
C1 C3 H32 109.0 no
H31 C3 H32 109.5 no
C1 C3 H33 109.7 no
H31 C3 H33 109.5 no
H32 C3 H33 109.5 no
C1 C4 H41 108.9 no
C1 C4 H42 110.5 no
H41 C4 H42 109.5 no
C1 C4 H43 108.9 no
H41 C4 H43 109.5 no
H42 C4 H43 109.5 no
N4 C5 N2 103.5(2) yes
N4 C5 H51 111.2 no
N2 C5 H51 111.2 no
N4 C5 H52 110.7 no
N2 C5 H52 110.8 no
H51 C5 H52 109.5 no
N2 C6 N3 105.0(2) yes
N2 C6 H61 110.2 no
N3 C6 H61 110.0 no
N2 C6 H62 110.7 no
N3 C6 H62 111.4 no
H61 C6 H62 109.5 no
N4 C7 N3 104.7(2) yes
N4 C7 H71 110.9 no
N3 C7 H71 111.1 no
N4 C7 H72 110.4 no
N3 C7 H72 110.2 no
H71 C7 H72 109.5 no
N2 C8 H81 109.0 no
N2 C8 H82 109.8 no
H81 C8 H82 109.5 no
N2 C8 H83 109.6 no
H81 C8 H83 109.5 no
H82 C8 H83 109.5 no
N3 C9 H91 110.0 no
N3 C9 H92 109.1 no
H91 C9 H92 109.5 no
N3 C9 H93 109.3 no
H91 C9 H93 109.5 no
H92 C9 H93 109.5 no
N4 C10 H101 109.9 no
N4 C10 H102 109.7 no
H101 C10 H102 109.5 no
N4 C10 H103 108.9 no
H101 C10 H103 109.5 no
H102 C10 H103 109.5 no

loop_
_geom_bond_atom_site_label_1
_geom_bond_atom_site_label_2
_geom_bond_distance
_geom_bond_publ_flag
Ti1 Cl1 2.3597(10) yes
Ti1 Cl2 2.3678(8) yes
Ti1 N1 1.686(2) yes
Ti1 N2 2.257(2) yes
Ti1 N3 2.411(2) yes
Ti1 N4 2.249(2) yes
N1 O1 1.374(3) yes
N2 C5 1.461(4) yes
N2 C6 1.469(4) yes
N2 C8 1.472(4) yes
N3 C6 1.459(4) yes
N3 C7 1.453(4) yes
N3 C9 1.464(4) yes
N4 C5 1.473(4) yes
N4 C7 1.463(4) yes
N4 C10 1.450(4) yes
O1 C1 1.480(4) yes
C1 C2 1.511(5) yes
C1 C3 1.504(5) yes
C1 C4 1.502(6) yes
C2 H21 0.950 no
C2 H22 0.950 no
C2 H23 0.950 no
C3 H31 0.950 no
C3 H32 0.950 no
C3 H33 0.950 no
C4 H41 0.950 no
C4 H42 0.950 no
C4 H43 0.950 no
C5 H51 0.950 no
C5 H52 0.950 no
C6 H61 0.950 no
C6 H62 0.950 no
C7 H71 0.950 no
C7 H72 0.950 no
C8 H81 0.950 no
C8 H82 0.950 no
C8 H83 0.950 no
C9 H91 0.950 no
C9 H92 0.950 no
C9 H93 0.950 no
C10 H101 0.950 no
C10 H102 0.950 no
C10 H103 0.950 no
